data_7056246
loop_
_publ_author_name
'Boubakri, L.'
'Yasar, S.'
'Dorcet, V.'
'Roisnel, T.'
'Bruneau, C.'
'Hamdi, N.'
'Ozdemir, I.'

_publ_section_title
;
 Synthesis and catalytic applications of palladium N-heterocyclic carbene
 complexes as efficient pre-catalysts for Suzuki--Miyaura and Sonogashira
 coupling reactions
;
_journal_name_full 'New J. Chem.'
_journal_paper_doi 10.1039/C7NJ00488E
_journal_year 2017
_chemical_compound_source 'synthesis as described'
_chemical_formula_moiety 'C38 H47 Cl2 N3 Pd'
_chemical_formula_sum 'C38 H47 Cl2 N3 Pd'
_chemical_formula_weight 723.08
_chemical_name_systematic
;
 ?
;
_space_group_crystal_system triclinic
_space_group_IT_number 2
_space_group_name_Hall '-P 1'
_space_group_name_H-M_alt 'P -1'
_symmetry_space_group_name_Hall '-P 1'
_symmetry_space_group_name_H-M 'P -1'
_atom_sites_solution_hydrogens geom
_audit_update_record
;
2017-01-04 deposited with the CCDC.
2017-05-11 downloaded from the CCDC.
;
_cell_angle_alpha 85.5180(10)
_cell_angle_beta 82.3550(10)
_cell_angle_gamma 86.3010(10)
_cell_formula_units_Z 2
_cell_length_a 9.6859(4)
_cell_length_b 11.0724(4)
_cell_length_c 16.5195(5)
_cell_measurement_reflns_used 9857
_cell_measurement_temperature 150
_cell_measurement_theta_max 27.53
_cell_measurement_theta_min 2.30
_cell_measurement_wavelength 0.71073
_cell_volume 1747.91(11)
_computing_cell_refinement 'APEX3 (Bruker, 2015); SAINT (Bruker, 2014)'
_computing_data_collection 'SAINT (Bruker, 2014)'
_computing_data_reduction 'SAINT (Bruker, 2014)'
_computing_molecular_graphics 'SXGRAPH (Farrugia, 1999), Mercury (CSD, 2014)'
_computing_publication_material 'CRYSCALC (T. Roisnel, local program, 2016)'
_computing_structure_refinement 'SHELXL-2014/7 (Sheldrick, 2014)'
_computing_structure_solution 'SHELXT (Sheldrick, 2015)'
_diffrn_ambient_temperature 150
_diffrn_detector '(CMOS) PHOTON 100'
_diffrn_measured_fraction_theta_full 0.996
_diffrn_measured_fraction_theta_max 0.991
_diffrn_measurement_device_type 'D8 VENTURE Bruker AXS'
_diffrn_measurement_method 'rotation images'
_diffrn_radiation_monochromator 'multilayer monochromator'
_diffrn_radiation_probe x-ray
_diffrn_radiation_source 'Incoatec microfocus sealed tube'
_diffrn_radiation_type MoK\a
_diffrn_radiation_wavelength 0.71073
_diffrn_reflns_av_R_equivalents 0.0371
_diffrn_reflns_av_unetI/netI 0.0299
_diffrn_reflns_limit_h_max 12
_diffrn_reflns_limit_h_min -12
_diffrn_reflns_limit_k_max 14
_diffrn_reflns_limit_k_min -14
_diffrn_reflns_limit_l_max 21
_diffrn_reflns_limit_l_min -21
_diffrn_reflns_number 32942
_diffrn_reflns_theta_full 25.242
_diffrn_reflns_theta_max 27.511
_diffrn_reflns_theta_min 2.155
_exptl_absorpt_coefficient_mu 0.714
_exptl_absorpt_correction_T_max 0.905
_exptl_absorpt_correction_T_min 0.825
_exptl_absorpt_correction_type multi-scan
_exptl_absorpt_process_details
;
  [Sheldrick, G.M. (2014). SADABS Bruker AXS Inc., Madison, Wisconsin, USA]
;
_exptl_crystal_colour colourless
_exptl_crystal_density_diffrn 1.374
_exptl_crystal_description prism
_exptl_crystal_F_000 752
_exptl_crystal_size_max 0.310
_exptl_crystal_size_mid 0.250
_exptl_crystal_size_min 0.140
_refine_diff_density_max 0.449
_refine_diff_density_min -0.783
_refine_diff_density_rms 0.135
_refine_ls_extinction_method none
_refine_ls_goodness_of_fit_ref 1.104
_refine_ls_hydrogen_treatment constr
_refine_ls_matrix_type full
_refine_ls_number_parameters 409
_refine_ls_number_reflns 7978
_refine_ls_number_restraints 0
_refine_ls_restrained_S_all 1.104
_refine_ls_R_factor_all 0.0356
_refine_ls_R_factor_gt 0.0292
_refine_ls_shift/su_max 0.049
_refine_ls_shift/su_mean 0.001
_refine_ls_structure_factor_coef Fsqd
_refine_ls_weighting_details 'w=1/[\s^2^(Fo^2^)+(0.0399P)^2^+1.1473P] where P=(Fo^2^+2Fc^2^)/3'
_refine_ls_weighting_scheme calc
_refine_ls_wR_factor_gt 0.0774
_refine_ls_wR_factor_ref 0.0807
_reflns_number_gt 7112
_reflns_number_total 7978
_reflns_threshold_expression >2sigma(I)
_cod_data_source_file c7nj00488e1.cif
_cod_data_source_block SY1389
_cod_database_code 7056246

loop_
_space_group_symop_operation_xyz
'x, y, z'
'-x, -y, -z'

loop_
_atom_site_label
_atom_site_type_symbol
_atom_site_fract_x
_atom_site_fract_y
_atom_site_fract_z
_atom_site_U_iso_or_equiv
_atom_site_adp_type
_atom_site_occupancy
_atom_site_site_symmetry_order
_atom_site_calc_flag
_atom_site_refinement_flags_posn
_atom_site_refinement_flags_adp
Pd1 Pd 0.78722(2) 0.29457(2) 0.25529(2) 0.01372(6) Uani 1 1 d . .
Cl1 Cl 0.59813(6) 0.22643(5) 0.34215(4) 0.03168(14) Uani 1 1 d . .
Cl2 Cl 0.96693(5) 0.38297(5) 0.16970(3) 0.02215(11) Uani 1 1 d . .
N1 N 0.86713(18) 0.11314(15) 0.23070(11) 0.0178(3) Uani 1 1 d . .
C2 C 0.8118(3) 0.0170(2) 0.2708(2) 0.0498(9) Uani 1 1 d . .
H2 H 0.7388 0.0290 0.3143 0.060 Uiso 1 1 calc R U
C3 C 0.8542(4) -0.1009(2) 0.2528(2) 0.0624(11) Uani 1 1 d . .
H3 H 0.8105 -0.1673 0.2835 0.075 Uiso 1 1 calc R U
C4 C 0.9583(3) -0.1211(2) 0.19127(17) 0.0394(6) Uani 1 1 d . .
H4 H 0.9876 -0.2009 0.1767 0.047 Uiso 1 1 calc R U
C5 C 1.0188(4) -0.0230(3) 0.1516(3) 0.0785(15) Uani 1 1 d . .
H5 H 1.0953 -0.0332 0.1099 0.094 Uiso 1 1 calc R U
C6 C 0.9694(4) 0.0923(2) 0.1715(2) 0.0605(11) Uani 1 1 d . .
H6 H 1.0113 0.1599 0.1410 0.073 Uiso 1 1 calc R U
C7 C 0.70644(19) 0.45780(17) 0.27591(12) 0.0135(4) Uani 1 1 d . .
N11 N 0.70385(17) 0.51616(14) 0.34465(10) 0.0140(3) Uani 1 1 d . .
C12 C 0.7693(2) 0.46555(18) 0.41698(12) 0.0203(4) Uani 1 1 d . .
H12A H 0.8418 0.4022 0.3998 0.024 Uiso 1 1 calc R U
H12B H 0.6977 0.4265 0.4572 0.024 Uiso 1 1 calc R U
C13 C 0.8352(2) 0.56136(17) 0.45801(12) 0.0166(4) Uani 1 1 d . .
C14 C 0.7822(2) 0.58930(18) 0.53839(12) 0.0182(4) Uani 1 1 d . .
C15 C 0.8416(2) 0.68176(19) 0.57384(12) 0.0205(4) Uani 1 1 d . .
C16 C 0.9514(2) 0.74437(19) 0.52961(13) 0.0221(4) Uani 1 1 d . .
C17 C 1.0034(2) 0.71605(19) 0.44950(14) 0.0221(4) Uani 1 1 d . .
C18 C 0.9465(2) 0.62272(19) 0.41398(12) 0.0186(4) Uani 1 1 d . .
C19 C 0.6617(3) 0.5238(2) 0.58590(14) 0.0286(5) Uani 1 1 d . .
H19A H 0.5736 0.5626 0.5715 0.043 Uiso 1 1 calc R U
H19B H 0.6648 0.5274 0.6447 0.043 Uiso 1 1 calc R U
H19C H 0.6685 0.4388 0.5723 0.043 Uiso 1 1 calc R U
C20 C 0.7853(3) 0.7165(2) 0.65986(14) 0.0322(5) Uani 1 1 d . .
H20A H 0.8471 0.6801 0.6986 0.048 Uiso 1 1 calc R U
H20B H 0.6916 0.6867 0.6751 0.048 Uiso 1 1 calc R U
H20C H 0.7808 0.8050 0.6613 0.048 Uiso 1 1 calc R U
C21 C 1.0164(3) 0.8421(2) 0.56902(17) 0.0372(6) Uani 1 1 d . .
H21A H 0.9598 0.9183 0.5643 0.056 Uiso 1 1 calc R U
H21B H 1.1110 0.8537 0.5412 0.056 Uiso 1 1 calc R U
H21C H 1.0206 0.8175 0.6270 0.056 Uiso 1 1 calc R U
C22 C 1.1198(3) 0.7871(2) 0.40164(18) 0.0379(6) Uani 1 1 d . .
H22A H 1.1004 0.8738 0.4089 0.057 Uiso 1 1 calc R U
H22B H 1.1260 0.7729 0.3434 0.057 Uiso 1 1 calc R U
H22C H 1.2085 0.7606 0.4217 0.057 Uiso 1 1 calc R U
C23 C 1.0051(2) 0.5871(2) 0.32886(14) 0.0268(5) Uani 1 1 d . .
H23A H 0.9932 0.5006 0.3249 0.040 Uiso 1 1 calc R U
H23B H 1.1045 0.6028 0.3184 0.040 Uiso 1 1 calc R U
H23C H 0.9553 0.6348 0.2882 0.040 Uiso 1 1 calc R U
N31 N 0.63571(18) 0.52897(14) 0.22330(10) 0.0143(3) Uani 1 1 d . .
C32 C 0.6137(3) 0.48611(19) 0.14351(12) 0.0222(4) Uani 1 1 d . .
H32A H 0.5529 0.4165 0.1536 0.027 Uiso 1 1 calc R U
H32B H 0.7047 0.4567 0.1151 0.027 Uiso 1 1 calc R U
C33 C 0.5486(2) 0.58186(18) 0.08799(11) 0.0169(4) Uani 1 1 d . .
C34 C 0.6335(2) 0.6624(2) 0.03801(13) 0.0217(4) Uani 1 1 d . .
C35 C 0.5732(3) 0.7487(2) -0.01512(14) 0.0285(5) Uani 1 1 d . .
C36 C 0.4284(3) 0.7550(2) -0.01674(14) 0.0300(5) Uani 1 1 d . .
C37 C 0.3429(2) 0.6753(2) 0.03424(14) 0.0264(5) Uani 1 1 d . .
C38 C 0.4033(2) 0.5887(2) 0.08785(12) 0.0215(4) Uani 1 1 d . .
C39 C 0.7893(3) 0.6604(3) 0.04276(16) 0.0352(6) Uani 1 1 d . .
H39A H 0.8119 0.6056 0.0892 0.053 Uiso 1 1 calc R U
H39B H 0.8158 0.7424 0.0501 0.053 Uiso 1 1 calc R U
H39C H 0.8406 0.6318 -0.0080 0.053 Uiso 1 1 calc R U
C40 C 0.6660(4) 0.8329(3) -0.0717(2) 0.0562(9) Uani 1 1 d . .
H40A H 0.6671 0.9105 -0.0470 0.084 Uiso 1 1 calc R U
H40B H 0.6298 0.8468 -0.1245 0.084 Uiso 1 1 calc R U
H40C H 0.7610 0.7959 -0.0801 0.084 Uiso 1 1 calc R U
C41 C 0.3650(4) 0.8501(3) -0.07451(19) 0.0540(9) Uani 1 1 d . .
H41A H 0.4141 0.9252 -0.0769 0.081 Uiso 1 1 calc R U
H41B H 0.2661 0.8661 -0.0545 0.081 Uiso 1 1 calc R U
H41C H 0.3738 0.8203 -0.1294 0.081 Uiso 1 1 calc R U
C42 C 0.1876(3) 0.6822(3) 0.03015(19) 0.0462(7) Uani 1 1 d . .
H42A H 0.1456 0.7572 0.0529 0.069 Uiso 1 1 calc R U
H42B H 0.1458 0.6122 0.0619 0.069 Uiso 1 1 calc R U
H42C H 0.1707 0.6818 -0.0270 0.069 Uiso 1 1 calc R U
C43 C 0.3123(3) 0.5089(3) 0.14786(16) 0.0377(6) Uani 1 1 d . .
H43A H 0.2214 0.5514 0.1620 0.057 Uiso 1 1 calc R U
H43B H 0.3570 0.4898 0.1975 0.057 Uiso 1 1 calc R U
H43C H 0.2993 0.4335 0.1231 0.057 Uiso 1 1 calc R U
C51 C 0.6275(2) 0.62694(16) 0.33704(11) 0.0137(4) Uani 1 1 d . .
C52 C 0.5846(2) 0.63635(17) 0.25960(11) 0.0143(4) Uani 1 1 d . .
C53 C 0.5072(2) 0.73953(18) 0.23323(12) 0.0184(4) Uani 1 1 d . .
H53 H 0.4799 0.7471 0.1798 0.022 Uiso 1 1 calc R U
C54 C 0.4708(2) 0.83086(17) 0.28664(12) 0.0176(4) Uani 1 1 d . .
C55 C 0.5103(2) 0.81865(17) 0.36643(12) 0.0167(4) Uani 1 1 d . .
C56 C 0.5890(2) 0.71741(17) 0.39182(12) 0.0160(4) Uani 1 1 d . .
H56 H 0.6163 0.7094 0.4452 0.019 Uiso 1 1 calc R U
C57 C 0.3901(3) 0.94388(19) 0.25811(14) 0.0269(5) Uani 1 1 d . .
H57A H 0.3720 0.9372 0.2017 0.040 Uiso 1 1 calc R U
H57B H 0.4446 1.0148 0.2604 0.040 Uiso 1 1 calc R U
H57C H 0.3012 0.9530 0.2937 0.040 Uiso 1 1 calc R U
C58 C 0.4684(2) 0.91638(18) 0.42482(13) 0.0233(4) Uani 1 1 d . .
H58A H 0.4979 0.8903 0.4782 0.035 Uiso 1 1 calc R U
H58B H 0.3668 0.9313 0.4310 0.035 Uiso 1 1 calc R U
H58C H 0.5132 0.9912 0.4032 0.035 Uiso 1 1 calc R U

loop_
_atom_site_aniso_label
_atom_site_aniso_U_11
_atom_site_aniso_U_22
_atom_site_aniso_U_33
_atom_site_aniso_U_23
_atom_site_aniso_U_13
_atom_site_aniso_U_12
Pd1 0.01409(8) 0.01191(8) 0.01522(8) -0.00274(5) -0.00147(5) 0.00006(5)
Cl1 0.0251(3) 0.0166(2) 0.0479(4) -0.0025(2) 0.0160(2) -0.0023(2)
Cl2 0.0201(3) 0.0221(2) 0.0229(3) -0.00182(19) 0.00374(19) -0.00398(19)
N1 0.0171(8) 0.0152(8) 0.0217(9) -0.0045(6) -0.0035(7) 0.0017(6)
C2 0.0475(17) 0.0186(12) 0.072(2) -0.0041(12) 0.0351(15) 0.0002(11)
C3 0.057(2) 0.0156(12) 0.100(3) -0.0033(14) 0.0423(19) -0.0032(12)
C4 0.0508(17) 0.0177(11) 0.0455(16) -0.0097(10) 0.0097(12) 0.0056(11)
C5 0.095(3) 0.0260(15) 0.092(3) -0.0065(16) 0.067(2) 0.0094(16)
C6 0.065(2) 0.0210(13) 0.080(2) -0.0050(13) 0.0476(19) 0.0016(13)
C7 0.0123(9) 0.0135(8) 0.0151(9) -0.0013(7) -0.0021(7) -0.0032(7)
N11 0.0157(8) 0.0129(7) 0.0142(8) -0.0022(6) -0.0049(6) -0.0010(6)
C12 0.0285(11) 0.0162(9) 0.0181(10) -0.0002(7) -0.0119(8) 0.0006(8)
C13 0.0187(10) 0.0151(9) 0.0175(10) -0.0028(7) -0.0094(8) 0.0037(7)
C14 0.0192(10) 0.0195(10) 0.0162(10) -0.0002(7) -0.0059(8) 0.0035(8)
C15 0.0253(11) 0.0219(10) 0.0155(10) -0.0040(8) -0.0095(8) 0.0070(8)
C16 0.0263(11) 0.0168(9) 0.0260(11) -0.0040(8) -0.0144(9) 0.0033(8)
C17 0.0193(10) 0.0210(10) 0.0266(11) 0.0000(8) -0.0069(8) -0.0004(8)
C18 0.0184(10) 0.0209(10) 0.0173(10) -0.0015(8) -0.0064(8) 0.0027(8)
C19 0.0296(13) 0.0310(12) 0.0238(12) -0.0024(9) 0.0029(9) -0.0030(10)
C20 0.0382(14) 0.0389(13) 0.0210(12) -0.0128(10) -0.0078(10) 0.0066(11)
C21 0.0517(17) 0.0253(12) 0.0400(15) -0.0079(10) -0.0203(13) -0.0056(11)
C22 0.0333(14) 0.0349(14) 0.0456(16) -0.0037(11) 0.0003(11) -0.0131(11)
C23 0.0241(12) 0.0339(12) 0.0224(11) -0.0054(9) -0.0030(9) 0.0031(9)
N31 0.0202(8) 0.0114(7) 0.0118(8) -0.0023(6) -0.0040(6) 0.0015(6)
C32 0.0377(13) 0.0176(10) 0.0127(10) -0.0054(7) -0.0081(8) 0.0030(9)
C33 0.0236(10) 0.0176(9) 0.0100(9) -0.0053(7) -0.0030(7) 0.0016(8)
C34 0.0247(11) 0.0258(11) 0.0151(10) -0.0046(8) -0.0022(8) -0.0022(9)
C35 0.0398(14) 0.0262(11) 0.0184(11) 0.0022(8) -0.0021(9) -0.0018(10)
C36 0.0439(15) 0.0290(12) 0.0181(11) -0.0063(9) -0.0117(10) 0.0108(10)
C37 0.0247(12) 0.0338(12) 0.0228(11) -0.0165(9) -0.0074(9) 0.0078(9)
C38 0.0247(11) 0.0265(11) 0.0147(10) -0.0102(8) -0.0012(8) -0.0034(9)
C39 0.0260(13) 0.0474(15) 0.0320(14) -0.0029(11) -0.0004(10) -0.0078(11)
C40 0.068(2) 0.0480(18) 0.0467(19) 0.0221(14) 0.0022(16) -0.0122(16)
C41 0.076(2) 0.0472(17) 0.0400(17) 0.0011(13) -0.0267(16) 0.0241(16)
C42 0.0293(14) 0.0617(19) 0.0521(17) -0.0292(15) -0.0154(12) 0.0140(13)
C43 0.0344(14) 0.0501(16) 0.0290(13) -0.0080(11) 0.0048(10) -0.0175(12)
C51 0.0159(9) 0.0119(8) 0.0137(9) -0.0001(7) -0.0026(7) -0.0024(7)
C52 0.0175(9) 0.0133(9) 0.0127(9) -0.0035(7) -0.0022(7) -0.0023(7)
C53 0.0257(11) 0.0158(9) 0.0144(9) -0.0006(7) -0.0060(8) 0.0006(8)
C54 0.0226(10) 0.0129(9) 0.0175(10) -0.0004(7) -0.0034(8) -0.0008(8)
C55 0.0203(10) 0.0131(9) 0.0170(10) -0.0031(7) -0.0006(7) -0.0036(7)
C56 0.0211(10) 0.0150(9) 0.0130(9) -0.0030(7) -0.0041(7) -0.0025(7)
C57 0.0404(14) 0.0172(10) 0.0227(11) 0.0004(8) -0.0077(9) 0.0067(9)
C58 0.0336(12) 0.0156(9) 0.0211(11) -0.0069(8) -0.0023(9) -0.0002(9)

loop_
_atom_type_symbol
_atom_type_description
_atom_type_scat_dispersion_real
_atom_type_scat_dispersion_imag
_atom_type_scat_source
C C 0.0033 0.0016 'International Tables Vol C Tables 4.2.6.8 and 6.1.1.4'
H H 0.0000 0.0000 'International Tables Vol C Tables 4.2.6.8 and 6.1.1.4'
N N 0.0061 0.0033 'International Tables Vol C Tables 4.2.6.8 and 6.1.1.4'
Cl Cl 0.1484 0.1585 'International Tables Vol C Tables 4.2.6.8 and 6.1.1.4'
Pd Pd -0.9988 1.0072 'International Tables Vol C Tables 4.2.6.8 and 6.1.1.4'

loop_
_geom_angle_atom_site_label_1
_geom_angle_atom_site_label_2
_geom_angle_atom_site_label_3
_geom_angle
C7 Pd1 N1 177.34(7)
C7 Pd1 Cl1 85.76(6)
N1 Pd1 Cl1 92.77(5)
C7 Pd1 Cl2 88.33(6)
N1 Pd1 Cl2 93.11(5)
Cl1 Pd1 Cl2 174.087(19)
C2 N1 C6 116.3(2)
C2 N1 Pd1 121.94(16)
C6 N1 Pd1 121.71(16)
N1 C2 C3 123.5(2)
N1 C2 H2 118.3
C3 C2 H2 118.3
C4 C3 C2 119.7(3)
C4 C3 H3 120.1
C2 C3 H3 120.1
C5 C4 C3 117.2(2)
C5 C4 H4 121.4
C3 C4 H4 121.4
C4 C5 C6 120.1(3)
C4 C5 H5 120.0
C6 C5 H5 120.0
N1 C6 C5 123.2(3)
N1 C6 H6 118.4
C5 C6 H6 118.4
N11 C7 N31 108.09(16)
N11 C7 Pd1 127.26(14)
N31 C7 Pd1 124.56(14)
C7 N11 C51 109.47(15)
C7 N11 C12 123.76(16)
C51 N11 C12 126.74(16)
N11 C12 C13 112.70(16)
N11 C12 H12A 109.1
C13 C12 H12A 109.1
N11 C12 H12B 109.1
C13 C12 H12B 109.1
H12A C12 H12B 107.8
C18 C13 C14 121.03(18)
C18 C13 C12 118.92(18)
C14 C13 C12 120.03(19)
C15 C14 C13 118.91(19)
C15 C14 C19 119.90(19)
C13 C14 C19 121.18(19)
C16 C15 C14 120.19(19)
C16 C15 C20 119.3(2)
C14 C15 C20 120.5(2)
C15 C16 C17 120.52(19)
C15 C16 C21 119.7(2)
C17 C16 C21 119.7(2)
C18 C17 C16 119.8(2)
C18 C17 C22 120.4(2)
C16 C17 C22 119.8(2)
C13 C18 C17 119.54(19)
C13 C18 C23 119.78(18)
C17 C18 C23 120.7(2)
C14 C19 H19A 109.5
C14 C19 H19B 109.5
H19A C19 H19B 109.5
C14 C19 H19C 109.5
H19A C19 H19C 109.5
H19B C19 H19C 109.5
C15 C20 H20A 109.5
C15 C20 H20B 109.5
H20A C20 H20B 109.5
C15 C20 H20C 109.5
H20A C20 H20C 109.5
H20B C20 H20C 109.5
C16 C21 H21A 109.5
C16 C21 H21B 109.5
H21A C21 H21B 109.5
C16 C21 H21C 109.5
H21A C21 H21C 109.5
H21B C21 H21C 109.5
C17 C22 H22A 109.5
C17 C22 H22B 109.5
H22A C22 H22B 109.5
C17 C22 H22C 109.5
H22A C22 H22C 109.5
H22B C22 H22C 109.5
C18 C23 H23A 109.5
C18 C23 H23B 109.5
H23A C23 H23B 109.5
C18 C23 H23C 109.5
H23A C23 H23C 109.5
H23B C23 H23C 109.5
C7 N31 C52 109.55(15)
C7 N31 C32 120.75(16)
C52 N31 C32 129.55(16)
N31 C32 C33 113.91(16)
N31 C32 H32A 108.8
C33 C32 H32A 108.8
N31 C32 H32B 108.8
C33 C32 H32B 108.8
H32A C32 H32B 107.7
C34 C33 C38 121.16(19)
C34 C33 C32 119.59(19)
C38 C33 C32 119.25(19)
C33 C34 C35 119.4(2)
C33 C34 C39 120.9(2)
C35 C34 C39 119.7(2)
C34 C35 C36 119.9(2)
C34 C35 C40 119.3(2)
C36 C35 C40 120.7(2)
C37 C36 C35 120.7(2)
C37 C36 C41 120.2(3)
C35 C36 C41 119.1(3)
C36 C37 C38 119.5(2)
C36 C37 C42 119.7(2)
C38 C37 C42 120.8(2)
C33 C38 C37 119.3(2)
C33 C38 C43 120.3(2)
C37 C38 C43 120.3(2)
C34 C39 H39A 109.5
C34 C39 H39B 109.5
H39A C39 H39B 109.5
C34 C39 H39C 109.5
H39A C39 H39C 109.5
H39B C39 H39C 109.5
C35 C40 H40A 109.5
C35 C40 H40B 109.5
H40A C40 H40B 109.5
C35 C40 H40C 109.5
H40A C40 H40C 109.5
H40B C40 H40C 109.5
C36 C41 H41A 109.5
C36 C41 H41B 109.5
H41A C41 H41B 109.5
C36 C41 H41C 109.5
H41A C41 H41C 109.5
H41B C41 H41C 109.5
C37 C42 H42A 109.5
C37 C42 H42B 109.5
H42A C42 H42B 109.5
C37 C42 H42C 109.5
H42A C42 H42C 109.5
H42B C42 H42C 109.5
C38 C43 H43A 109.5
C38 C43 H43B 109.5
H43A C43 H43B 109.5
C38 C43 H43C 109.5
H43A C43 H43C 109.5
H43B C43 H43C 109.5
C52 C51 N11 106.98(16)
C52 C51 C56 121.07(18)
N11 C51 C56 131.91(18)
C51 C52 C53 120.46(17)
C51 C52 N31 105.90(16)
C53 C52 N31 133.64(17)
C54 C53 C52 118.78(18)
C54 C53 H53 120.6
C52 C53 H53 120.6
C53 C54 C55 120.45(18)
C53 C54 C57 119.21(18)
C55 C54 C57 120.34(18)
C56 C55 C54 120.60(18)
C56 C55 C58 118.96(18)
C54 C55 C58 120.43(18)
C55 C56 C51 118.56(18)
C55 C56 H56 120.7
C51 C56 H56 120.7
C54 C57 H57A 109.5
C54 C57 H57B 109.5
H57A C57 H57B 109.5
C54 C57 H57C 109.5
H57A C57 H57C 109.5
H57B C57 H57C 109.5
C55 C58 H58A 109.5
C55 C58 H58B 109.5
H58A C58 H58B 109.5
C55 C58 H58C 109.5
H58A C58 H58C 109.5
H58B C58 H58C 109.5

loop_
_geom_bond_atom_site_label_1
_geom_bond_atom_site_label_2
_geom_bond_distance
Pd1 C7 1.9590(19)
Pd1 N1 2.1546(16)
Pd1 Cl1 2.3005(5)
Pd1 Cl2 2.3099(5)
N1 C2 1.314(3)
N1 C6 1.319(3)
C2 C3 1.386(4)
C2 H2 0.9500
C3 C4 1.353(4)
C3 H3 0.9500
C4 C5 1.349(4)
C4 H4 0.9500
C5 C6 1.383(4)
C5 H5 0.9500
C6 H6 0.9500
C7 N11 1.346(2)
C7 N31 1.352(2)
N11 C51 1.397(2)
N11 C12 1.481(2)
C12 C13 1.519(3)
C12 H12A 0.9900
C12 H12B 0.9900
C13 C18 1.400(3)
C13 C14 1.409(3)
C14 C15 1.407(3)
C14 C19 1.510(3)
C15 C16 1.398(3)
C15 C20 1.522(3)
C16 C17 1.404(3)
C16 C21 1.517(3)
C17 C18 1.404(3)
C17 C22 1.515(3)
C18 C23 1.517(3)
C19 H19A 0.9800
C19 H19B 0.9800
C19 H19C 0.9800
C20 H20A 0.9800
C20 H20B 0.9800
C20 H20C 0.9800
C21 H21A 0.9800
C21 H21B 0.9800
C21 H21C 0.9800
C22 H22A 0.9800
C22 H22B 0.9800
C22 H22C 0.9800
C23 H23A 0.9800
C23 H23B 0.9800
C23 H23C 0.9800
N31 C52 1.405(2)
N31 C32 1.481(2)
C32 C33 1.509(3)
C32 H32A 0.9900
C32 H32B 0.9900
C33 C34 1.397(3)
C33 C38 1.405(3)
C34 C35 1.399(3)
C34 C39 1.520(3)
C35 C36 1.403(4)
C35 C40 1.516(4)
C36 C37 1.402(4)
C36 C41 1.521(3)
C37 C38 1.407(3)
C37 C42 1.512(3)
C38 C43 1.507(3)
C39 H39A 0.9800
C39 H39B 0.9800
C39 H39C 0.9800
C40 H40A 0.9800
C40 H40B 0.9800
C40 H40C 0.9800
C41 H41A 0.9800
C41 H41B 0.9800
C41 H41C 0.9800
C42 H42A 0.9800
C42 H42B 0.9800
C42 H42C 0.9800
C43 H43A 0.9800
C43 H43B 0.9800
C43 H43C 0.9800
C51 C52 1.391(3)
C51 C56 1.402(3)
C52 C53 1.399(3)
C53 C54 1.391(3)
C53 H53 0.9500
C54 C55 1.415(3)
C54 C57 1.510(3)
C55 C56 1.384(3)
C55 C58 1.506(3)
C56 H56 0.9500
C57 H57A 0.9800
C57 H57B 0.9800
C57 H57C 0.9800
C58 H58A 0.9800
C58 H58B 0.9800
C58 H58C 0.9800

loop_
_geom_hbond_atom_site_label_D
_geom_hbond_atom_site_label_H
_geom_hbond_atom_site_label_A
_geom_hbond_distance_DH
_geom_hbond_distance_HA
_geom_hbond_distance_DA
_geom_hbond_angle_DHA
C2 H2 Cl1 0.95 2.54 3.195(3) 126.2
C6 H6 Cl2 0.95 2.55 3.214(3) 127.2
C32 H32B Cl2 0.99 2.86 3.607(2) 133.2

loop_
_geom_torsion_atom_site_label_1
_geom_torsion_atom_site_label_2
_geom_torsion_atom_site_label_3
_geom_torsion_atom_site_label_4
_geom_torsion
C6 N1 C2 C3 -1.0(5)
Pd1 N1 C2 C3 175.4(3)
N1 C2 C3 C4 0.3(6)
C2 C3 C4 C5 1.8(6)
C3 C4 C5 C6 -3.2(7)
C2 N1 C6 C5 -0.5(6)
Pd1 N1 C6 C5 -176.9(4)
C4 C5 C6 N1 2.6(7)
N31 C7 N11 C51 1.0(2)
Pd1 C7 N11 C51 -175.56(13)
N31 C7 N11 C12 179.20(17)
Pd1 C7 N11 C12 2.6(3)
C7 N11 C12 C13 142.72(19)
C51 N11 C12 C13 -39.4(3)
N11 C12 C13 C18 -63.0(2)
N11 C12 C13 C14 115.5(2)
C18 C13 C14 C15 0.9(3)
C12 C13 C14 C15 -177.52(18)
C18 C13 C14 C19 179.67(19)
C12 C13 C14 C19 1.2(3)
C13 C14 C15 C16 0.0(3)
C19 C14 C15 C16 -178.78(19)
C13 C14 C15 C20 178.71(19)
C19 C14 C15 C20 0.0(3)
C14 C15 C16 C17 0.1(3)
C20 C15 C16 C17 -178.6(2)
C14 C15 C16 C21 -178.8(2)
C20 C15 C16 C21 2.4(3)
C15 C16 C17 C18 -1.1(3)
C21 C16 C17 C18 177.8(2)
C15 C16 C17 C22 178.3(2)
C21 C16 C17 C22 -2.7(3)
C14 C13 C18 C17 -1.9(3)
C12 C13 C18 C17 176.55(18)
C14 C13 C18 C23 177.52(18)
C12 C13 C18 C23 -4.0(3)
C16 C17 C18 C13 2.0(3)
C22 C17 C18 C13 -177.5(2)
C16 C17 C18 C23 -177.45(19)
C22 C17 C18 C23 3.1(3)
N11 C7 N31 C52 -0.6(2)
Pd1 C7 N31 C52 176.14(13)
N11 C7 N31 C32 -176.59(17)
Pd1 C7 N31 C32 0.1(3)
C7 N31 C32 C33 -172.87(18)
C52 N31 C32 C33 12.0(3)
N31 C32 C33 C34 85.0(2)
N31 C32 C33 C38 -94.7(2)
C38 C33 C34 C35 -2.2(3)
C32 C33 C34 C35 178.10(19)
C38 C33 C34 C39 175.7(2)
C32 C33 C34 C39 -4.0(3)
C33 C34 C35 C36 1.1(3)
C39 C34 C35 C36 -176.8(2)
C33 C34 C35 C40 -177.7(2)
C39 C34 C35 C40 4.4(3)
C34 C35 C36 C37 -0.2(3)
C40 C35 C36 C37 178.6(2)
C34 C35 C36 C41 179.5(2)
C40 C35 C36 C41 -1.7(4)
C35 C36 C37 C38 0.4(3)
C41 C36 C37 C38 -179.4(2)
C35 C36 C37 C42 -178.8(2)
C41 C36 C37 C42 1.5(3)
C34 C33 C38 C37 2.3(3)
C32 C33 C38 C37 -177.98(18)
C34 C33 C38 C43 -174.18(19)
C32 C33 C38 C43 5.5(3)
C36 C37 C38 C33 -1.4(3)
C42 C37 C38 C33 177.7(2)
C36 C37 C38 C43 175.1(2)
C42 C37 C38 C43 -5.8(3)
C7 N11 C51 C52 -1.1(2)
C12 N11 C51 C52 -179.20(18)
C7 N11 C51 C56 176.6(2)
C12 N11 C51 C56 -1.5(3)
N11 C51 C52 C53 -178.94(18)
C56 C51 C52 C53 3.0(3)
N11 C51 C52 N31 0.7(2)
C56 C51 C52 N31 -177.29(18)
C7 N31 C52 C51 -0.1(2)
C32 N31 C52 C51 175.45(19)
C7 N31 C52 C53 179.5(2)
C32 N31 C52 C53 -5.0(4)
C51 C52 C53 C54 -1.7(3)
N31 C52 C53 C54 178.7(2)
C52 C53 C54 C55 -0.7(3)
C52 C53 C54 C57 178.6(2)
C53 C54 C55 C56 1.8(3)
C57 C54 C55 C56 -177.5(2)
C53 C54 C55 C58 -178.7(2)
C57 C54 C55 C58 2.0(3)
C54 C55 C56 C51 -0.5(3)
C58 C55 C56 C51 -179.98(18)
C52 C51 C56 C55 -1.9(3)
N11 C51 C56 C55 -179.33(19)
